data_4068740
loop_
_publ_author_name
'Zi, Guofu'
'Liu, Xue'
'Xiang, Li'
'Song, Haibin'

_publ_section_title
;
 Synthesis of Group 4 Metal Amides with New Chiral Biaryldiamine-Based
 Ligands and Their Use as Catalysts for Asymmetric
 Hydroamination/Cyclization
;
_journal_issue 4
_journal_name_full Organometallics
_journal_page_first 1127
_journal_paper_doi 10.1021/om801061v
_journal_volume 28
_journal_year 2009
_chemical_absolute_configuration rm
_chemical_formula_moiety 'C32 H30 N2 O'
_chemical_formula_sum 'C32 H30 N2 O'
_chemical_formula_weight 458.58
_chemical_name_systematic
; 
 ? 
;
_space_group_IT_number 4
_symmetry_cell_setting monoclinic
_symmetry_space_group_name_Hall 'P 2yb'
_symmetry_space_group_name_H-M 'P 1 21 1'
_atom_sites_solution_hydrogens geom
_atom_sites_solution_primary direct
_atom_sites_solution_secondary difmap
_audit_creation_method SHELXL-97
_cell_angle_alpha 90.00
_cell_angle_beta 111.017(9)
_cell_angle_gamma 90.00
_cell_formula_units_Z 2
_cell_length_a 9.1111(12)
_cell_length_b 15.673(2)
_cell_length_c 9.8009(13)
_cell_measurement_reflns_used 4594
_cell_measurement_temperature 113(2)
_cell_measurement_theta_max 28.0
_cell_measurement_theta_min 2.2
_cell_volume 1306.4(3)
_computing_cell_refinement CrystalClear
_computing_data_collection CrystalClear
_computing_data_reduction CrystalClear
_computing_publication_material 'CrystalStructure 3.7.0'
_computing_structure_refinement 'SHELXL-97 (Sheldrick, 1997)'
_computing_structure_solution 'SHELXS-97 (Sheldrick, 1990)'
_diffrn_ambient_temperature 113(2)
_diffrn_detector_area_resol_mean 14.63
_diffrn_measured_fraction_theta_full 0.998
_diffrn_measured_fraction_theta_max 0.998
_diffrn_measurement_device_type 'Rigaku Saturn'
_diffrn_measurement_method \w
_diffrn_radiation_monochromator confocal
_diffrn_radiation_source 'rotating anode'
_diffrn_radiation_type MoK\a
_diffrn_radiation_wavelength 0.71070
_diffrn_reflns_av_R_equivalents 0.0386
_diffrn_reflns_av_sigmaI/netI 0.0331
_diffrn_reflns_limit_h_max 11
_diffrn_reflns_limit_h_min -11
_diffrn_reflns_limit_k_max 20
_diffrn_reflns_limit_k_min -20
_diffrn_reflns_limit_l_max 12
_diffrn_reflns_limit_l_min -12
_diffrn_reflns_number 16030
_diffrn_reflns_theta_full 27.88
_diffrn_reflns_theta_max 27.88
_diffrn_reflns_theta_min 2.23
_diffrn_standards_decay_% 0
_diffrn_standards_interval_count 0
_diffrn_standards_interval_time 0
_diffrn_standards_number 0
_exptl_absorpt_coefficient_mu 0.070
_exptl_absorpt_correction_T_max 0.9861
_exptl_absorpt_correction_T_min 0.9806
_exptl_absorpt_correction_type multi-scan
_exptl_absorpt_process_details crystalclear
_exptl_crystal_colour colorless
_exptl_crystal_density_diffrn 1.166
_exptl_crystal_density_method 'not measured'
_exptl_crystal_description block
_exptl_crystal_F_000 488
_exptl_crystal_size_max 0.28
_exptl_crystal_size_mid 0.24
_exptl_crystal_size_min 0.20
_refine_diff_density_max 0.207
_refine_diff_density_min -0.167
_refine_diff_density_rms 0.042
_refine_ls_abs_structure_details 'None, Friedel Pairs merged'
_refine_ls_extinction_coef 0.072(5)
_refine_ls_extinction_expression Fc^*^=kFc[1+0.001xFc^2^\l^3^/sin(2\q)]^-1/4^
_refine_ls_extinction_method SHELXL
_refine_ls_goodness_of_fit_ref 1.091
_refine_ls_hydrogen_treatment mixed
_refine_ls_matrix_type full
_refine_ls_number_parameters 326
_refine_ls_number_reflns 3210
_refine_ls_number_restraints 1
_refine_ls_restrained_S_all 1.091
_refine_ls_R_factor_all 0.0448
_refine_ls_R_factor_gt 0.0423
_refine_ls_shift/su_max 0.002
_refine_ls_shift/su_mean 0.000
_refine_ls_structure_factor_coef Fsqd
_refine_ls_weighting_details 'calc w=1/[\s^2^(Fo^2^)+(0.0575P)^2^+0.0000P] where P=(Fo^2^+2Fc^2^)/3'
_refine_ls_weighting_scheme calc
_refine_ls_wR_factor_gt 0.0993
_refine_ls_wR_factor_ref 0.1009
_reflns_number_gt 3093
_reflns_number_total 3210
_reflns_threshold_expression >2sigma(I)
_cod_data_source_file om801061v_si_001.cif
_cod_data_source_block compound9H
_cod_original_cell_volume 1306.5(3)
_cod_original_sg_symbol_H-M P2(1)
_cod_database_code 4068740

loop_
_symmetry_equiv_pos_as_xyz
'x, y, z'
'-x, y+1/2, -z'

loop_
_atom_site_label
_atom_site_type_symbol
_atom_site_fract_x
_atom_site_fract_y
_atom_site_fract_z
_atom_site_U_iso_or_equiv
_atom_site_adp_type
_atom_site_occupancy
_atom_site_symmetry_multiplicity
_atom_site_calc_flag
_atom_site_refinement_flags
O1 O 0.62173(16) 0.23576(11) -0.22020(15) 0.0377(4) Uani 1 1 d .
N1 N 0.67212(19) 0.26021(11) 0.02144(19) 0.0309(4) Uani 1 1 d .
N2 N 0.65957(19) 0.28169(11) 0.30318(19) 0.0316(4) Uani 1 1 d .
C1 C 0.9270(2) 0.25487(12) 0.2147(2) 0.0250(4) Uani 1 1 d .
C2 C 0.8215(2) 0.22131(13) 0.0863(2) 0.0272(4) Uani 1 1 d .
C3 C 0.8544(2) 0.14477(13) 0.0256(2) 0.0335(5) Uani 1 1 d .
H3 H 0.7788 0.1223 -0.0612 0.040 Uiso 1 1 calc R
C4 C 0.9929(2) 0.10333(13) 0.0905(2) 0.0332(4) Uani 1 1 d .
H4 H 1.0156 0.0536 0.0461 0.040 Uiso 1 1 calc R
C5 C 1.1040(2) 0.13356(12) 0.2238(2) 0.0281(4) Uani 1 1 d .
C6 C 1.0694(2) 0.20844(11) 0.2885(2) 0.0241(4) Uani 1 1 d .
C7 C 1.1779(2) 0.23384(13) 0.4274(2) 0.0276(4) Uani 1 1 d .
H7 H 1.1557 0.2824 0.4747 0.033 Uiso 1 1 calc R
C8 C 1.3145(2) 0.18896(13) 0.4941(2) 0.0307(4) Uani 1 1 d .
H8 H 1.3855 0.2068 0.5870 0.037 Uiso 1 1 calc R
C9 C 1.3505(2) 0.11691(14) 0.4265(2) 0.0324(5) Uani 1 1 d .
H9 H 1.4467 0.0874 0.4725 0.039 Uiso 1 1 calc R
C10 C 1.2479(2) 0.08937(13) 0.2951(2) 0.0309(4) Uani 1 1 d .
H10 H 1.2724 0.0403 0.2507 0.037 Uiso 1 1 calc R
C11 C 0.8958(2) 0.33840(12) 0.2738(2) 0.0254(4) Uani 1 1 d .
C12 C 0.7683(2) 0.35013(12) 0.3190(2) 0.0289(4) Uani 1 1 d .
C13 C 0.7436(3) 0.43017(14) 0.3737(3) 0.0372(5) Uani 1 1 d .
H13 H 0.6559 0.4374 0.4034 0.045 Uiso 1 1 calc R
C14 C 0.8426(3) 0.49717(15) 0.3849(3) 0.0396(5) Uani 1 1 d .
H14 H 0.8250 0.5497 0.4247 0.048 Uiso 1 1 calc R
C15 C 0.9712(2) 0.48900(13) 0.3378(2) 0.0320(4) Uani 1 1 d .
C16 C 0.9983(2) 0.40952(13) 0.2806(2) 0.0269(4) Uani 1 1 d .
C17 C 1.1240(2) 0.40548(13) 0.2275(2) 0.0288(4) Uani 1 1 d .
H17 H 1.1420 0.3543 0.1840 0.035 Uiso 1 1 calc R
C18 C 1.2200(2) 0.47476(14) 0.2382(2) 0.0348(5) Uani 1 1 d .
H18 H 1.3042 0.4704 0.2029 0.042 Uiso 1 1 calc R
C19 C 1.1961(3) 0.55193(14) 0.3003(2) 0.0370(5) Uani 1 1 d .
H19 H 1.2654 0.5987 0.3097 0.044 Uiso 1 1 calc R
C20 C 1.0724(3) 0.55896(14) 0.3468(2) 0.0375(5) Uani 1 1 d .
H20 H 1.0539 0.6116 0.3860 0.045 Uiso 1 1 calc R
C21 C 0.5771(2) 0.25809(13) -0.1213(2) 0.0319(4) Uani 1 1 d .
C22 C 0.4106(2) 0.28551(13) -0.1472(2) 0.0303(4) Uani 1 1 d .
C23 C 0.3563(3) 0.36479(15) -0.2118(3) 0.0389(5) Uani 1 1 d .
C24 C 0.2026(3) 0.38837(15) -0.2325(3) 0.0422(5) Uani 1 1 d .
H24 H 0.1653 0.4423 -0.2752 0.051 Uiso 1 1 calc R
C25 C 0.1020(2) 0.33583(14) -0.1930(2) 0.0354(5) Uani 1 1 d .
C26 C 0.1581(2) 0.25664(14) -0.1321(2) 0.0361(5) Uani 1 1 d .
H26 H 0.0900 0.2195 -0.1062 0.043 Uiso 1 1 calc R
C27 C 0.3113(2) 0.23049(14) -0.1082(2) 0.0328(4) Uani 1 1 d .
C28 C 0.4608(3) 0.42384(19) -0.2578(4) 0.0651(9) Uani 1 1 d .
H28A H 0.3982 0.4714 -0.3143 0.098 Uiso 1 1 calc R
H28B H 0.5081 0.3924 -0.3182 0.098 Uiso 1 1 calc R
H28C H 0.5441 0.4461 -0.1708 0.098 Uiso 1 1 calc R
C29 C -0.0639(3) 0.36345(18) -0.2138(3) 0.0479(6) Uani 1 1 d .
H29A H -0.1342 0.3140 -0.2413 0.072 Uiso 1 1 calc R
H29B H -0.0989 0.4066 -0.2912 0.072 Uiso 1 1 calc R
H29C H -0.0659 0.3877 -0.1223 0.072 Uiso 1 1 calc R
C30 C 0.3653(3) 0.14297(16) -0.0453(3) 0.0481(6) Uani 1 1 d .
H30A H 0.2738 0.1086 -0.0498 0.072 Uiso 1 1 calc R
H30B H 0.4361 0.1486 0.0567 0.072 Uiso 1 1 calc R
H30C H 0.4210 0.1150 -0.1019 0.072 Uiso 1 1 calc R
C31 C 0.5026(3) 0.30558(16) 0.2993(3) 0.0436(5) Uani 1 1 d .
H31A H 0.4332 0.2557 0.2728 0.065 Uiso 1 1 calc R
H31B H 0.4598 0.3507 0.2266 0.065 Uiso 1 1 calc R
H31C H 0.5097 0.3263 0.3958 0.065 Uiso 1 1 calc R
C32 C 0.7211(3) 0.20884(14) 0.4010(3) 0.0390(5) Uani 1 1 d .
H32A H 0.6526 0.1593 0.3643 0.059 Uiso 1 1 calc R
H32B H 0.7244 0.2232 0.4993 0.059 Uiso 1 1 calc R
H32C H 0.8275 0.1953 0.4046 0.059 Uiso 1 1 calc R
H1 H 0.632(3) 0.2719(19) 0.085(3) 0.050(8) Uiso 1 1 d .

loop_
_atom_site_aniso_label
_atom_site_aniso_U_11
_atom_site_aniso_U_22
_atom_site_aniso_U_33
_atom_site_aniso_U_23
_atom_site_aniso_U_13
_atom_site_aniso_U_12
O1 0.0266(7) 0.0502(9) 0.0324(8) -0.0041(7) 0.0058(6) 0.0014(7)
N1 0.0226(8) 0.0357(9) 0.0302(9) -0.0035(7) 0.0044(7) 0.0032(7)
N2 0.0271(9) 0.0295(9) 0.0411(10) 0.0049(7) 0.0158(7) 0.0017(7)
C1 0.0223(9) 0.0242(9) 0.0289(9) 0.0007(7) 0.0096(7) 0.0001(7)
C2 0.0223(9) 0.0281(9) 0.0291(10) 0.0002(8) 0.0067(7) 0.0009(7)
C3 0.0290(10) 0.0319(10) 0.0328(10) -0.0069(8) 0.0030(8) 0.0002(8)
C4 0.0321(10) 0.0275(10) 0.0371(11) -0.0063(8) 0.0090(8) 0.0023(8)
C5 0.0240(9) 0.0270(9) 0.0330(10) 0.0001(8) 0.0098(8) 0.0000(7)
C6 0.0218(9) 0.0246(9) 0.0263(9) 0.0011(7) 0.0091(7) -0.0011(7)
C7 0.0242(9) 0.0289(9) 0.0289(9) -0.0001(8) 0.0086(7) -0.0035(7)
C8 0.0247(10) 0.0357(10) 0.0294(10) 0.0078(8) 0.0067(8) -0.0032(8)
C9 0.0232(9) 0.0348(11) 0.0381(11) 0.0104(8) 0.0097(8) 0.0010(8)
C10 0.0261(10) 0.0274(10) 0.0413(12) 0.0048(8) 0.0147(9) 0.0024(8)
C11 0.0240(9) 0.0252(9) 0.0260(10) -0.0003(7) 0.0076(7) 0.0016(7)
C12 0.0297(10) 0.0285(10) 0.0301(10) 0.0016(8) 0.0126(8) 0.0008(8)
C13 0.0399(12) 0.0355(12) 0.0431(13) -0.0034(9) 0.0232(10) 0.0043(9)
C14 0.0490(13) 0.0323(11) 0.0450(13) -0.0080(9) 0.0259(11) 0.0003(9)
C15 0.0384(11) 0.0268(10) 0.0302(11) -0.0023(8) 0.0116(9) -0.0013(8)
C16 0.0279(10) 0.0265(9) 0.0240(9) -0.0004(7) 0.0065(7) 0.0005(7)
C17 0.0282(10) 0.0284(9) 0.0297(10) 0.0013(8) 0.0105(8) 0.0007(8)
C18 0.0309(11) 0.0344(11) 0.0389(12) 0.0068(9) 0.0121(9) -0.0016(8)
C19 0.0385(12) 0.0320(11) 0.0353(12) 0.0016(9) 0.0066(9) -0.0068(9)
C20 0.0461(13) 0.0301(10) 0.0350(11) -0.0036(9) 0.0127(9) -0.0042(9)
C21 0.0232(10) 0.0330(10) 0.0356(11) -0.0008(8) 0.0059(8) -0.0025(8)
C22 0.0218(9) 0.0325(10) 0.0319(10) -0.0017(8) 0.0039(8) 0.0002(7)
C23 0.0299(11) 0.0362(12) 0.0485(13) 0.0051(10) 0.0113(9) -0.0010(9)
C24 0.0328(12) 0.0357(11) 0.0550(15) 0.0091(10) 0.0121(10) 0.0072(9)
C25 0.0246(10) 0.0392(12) 0.0391(12) -0.0018(9) 0.0075(9) 0.0014(8)
C26 0.0240(10) 0.0382(11) 0.0443(12) -0.0001(9) 0.0103(9) -0.0033(8)
C27 0.0266(10) 0.0344(10) 0.0338(10) 0.0010(9) 0.0065(8) -0.0010(8)
C28 0.0434(15) 0.0513(17) 0.106(2) 0.0269(16) 0.0339(16) 0.0053(13)
C29 0.0275(11) 0.0529(15) 0.0602(16) -0.0027(12) 0.0119(10) 0.0054(10)
C30 0.0386(13) 0.0385(12) 0.0648(16) 0.0122(12) 0.0154(11) 0.0012(10)
C31 0.0319(12) 0.0411(12) 0.0637(15) 0.0054(11) 0.0242(11) 0.0034(10)
C32 0.0387(12) 0.0345(12) 0.0463(13) 0.0130(9) 0.0181(10) 0.0031(9)

loop_
_atom_type_symbol
_atom_type_description
_atom_type_scat_dispersion_real
_atom_type_scat_dispersion_imag
_atom_type_scat_source
C C 0.0033 0.0000 'International Tables Vol C Tables 4.2.6.8 and 6.1.1.4'
H H 0.0000 0.0000 'International Tables Vol C Tables 4.2.6.8 and 6.1.1.4'
N N 0.0061 0.0000 'International Tables Vol C Tables 4.2.6.8 and 6.1.1.4'
O O 0.0106 0.0000 'International Tables Vol C Tables 4.2.6.8 and 6.1.1.4'

loop_
_geom_angle_atom_site_label_1
_geom_angle_atom_site_label_2
_geom_angle_atom_site_label_3
_geom_angle
C21 N1 C2 127.40(18)
C21 N1 H1 118.6(18)
C2 N1 H1 111.2(18)
C12 N2 C31 116.28(17)
C12 N2 C32 115.18(16)
C31 N2 C32 110.90(17)
C2 C1 C6 118.19(16)
C2 C1 C11 121.11(16)
C6 C1 C11 120.68(16)
C1 C2 N1 119.10(17)
C1 C2 C3 121.36(17)
N1 C2 C3 119.30(17)
C4 C3 C2 120.61(18)
C4 C3 H3 119.7
C2 C3 H3 119.7
C3 C4 C5 120.55(19)
C3 C4 H4 119.7
C5 C4 H4 119.7
C4 C5 C6 119.23(18)
C4 C5 C10 121.13(18)
C6 C5 C10 119.63(18)
C5 C6 C7 117.96(17)
C5 C6 C1 119.88(16)
C7 C6 C1 122.15(17)
C8 C7 C6 120.79(19)
C8 C7 H7 119.6
C6 C7 H7 119.6
C7 C8 C9 120.74(19)
C7 C8 H8 119.6
C9 C8 H8 119.6
C10 C9 C8 120.21(19)
C10 C9 H9 119.9
C8 C9 H9 119.9
C9 C10 C5 120.58(19)
C9 C10 H10 119.7
C5 C10 H10 119.7
C12 C11 C16 118.87(17)
C12 C11 C1 122.16(17)
C16 C11 C1 118.95(16)
C11 C12 C13 120.10(18)
C11 C12 N2 119.32(17)
C13 C12 N2 120.53(17)
C14 C13 C12 121.5(2)
C14 C13 H13 119.2
C12 C13 H13 119.2
C13 C14 C15 120.5(2)
C13 C14 H14 119.8
C15 C14 H14 119.8
C14 C15 C20 120.54(19)
C14 C15 C16 119.36(19)
C20 C15 C16 120.10(19)
C17 C16 C15 117.42(18)
C17 C16 C11 122.93(17)
C15 C16 C11 119.61(18)
C18 C17 C16 120.76(19)
C18 C17 H17 119.6
C16 C17 H17 119.6
C17 C18 C19 121.3(2)
C17 C18 H18 119.3
C19 C18 H18 119.3
C20 C19 C18 119.3(2)
C20 C19 H19 120.3
C18 C19 H19 120.3
C19 C20 C15 121.0(2)
C19 C20 H20 119.5
C15 C20 H20 119.5
O1 C21 N1 123.47(18)
O1 C21 C22 123.08(18)
N1 C21 C22 113.45(17)
C27 C22 C23 120.79(18)
C27 C22 C21 119.25(18)
C23 C22 C21 119.95(19)
C24 C23 C22 118.4(2)
C24 C23 C28 120.2(2)
C22 C23 C28 121.4(2)
C25 C24 C23 122.2(2)
C25 C24 H24 118.9
C23 C24 H24 118.9
C24 C25 C26 118.09(19)
C24 C25 C29 121.4(2)
C26 C25 C29 120.5(2)
C27 C26 C25 121.8(2)
C27 C26 H26 119.1
C25 C26 H26 119.1
C26 C27 C22 118.72(19)
C26 C27 C30 119.7(2)
C22 C27 C30 121.54(19)
C23 C28 H28A 109.5
C23 C28 H28B 109.5
H28A C28 H28B 109.5
C23 C28 H28C 109.5
H28A C28 H28C 109.5
H28B C28 H28C 109.5
C25 C29 H29A 109.5
C25 C29 H29B 109.5
H29A C29 H29B 109.5
C25 C29 H29C 109.5
H29A C29 H29C 109.5
H29B C29 H29C 109.5
C27 C30 H30A 109.5
C27 C30 H30B 109.5
H30A C30 H30B 109.5
C27 C30 H30C 109.5
H30A C30 H30C 109.5
H30B C30 H30C 109.5
N2 C31 H31A 109.5
N2 C31 H31B 109.5
H31A C31 H31B 109.5
N2 C31 H31C 109.5
H31A C31 H31C 109.5
H31B C31 H31C 109.5
N2 C32 H32A 109.5
N2 C32 H32B 109.5
H32A C32 H32B 109.5
N2 C32 H32C 109.5
H32A C32 H32C 109.5
H32B C32 H32C 109.5

loop_
_geom_bond_atom_site_label_1
_geom_bond_atom_site_label_2
_geom_bond_distance
O1 C21 1.229(2)
N1 C21 1.356(3)
N1 C2 1.417(2)
N1 H1 0.85(3)
N2 C12 1.430(2)
N2 C31 1.466(3)
N2 C32 1.467(3)
C1 C2 1.385(3)
C1 C6 1.436(2)
C1 C11 1.499(3)
C2 C3 1.418(3)
C3 C4 1.358(3)
C3 H3 0.9500
C4 C5 1.417(3)
C4 H4 0.9500
C5 C6 1.422(3)
C5 C10 1.425(3)
C6 C7 1.423(3)
C7 C8 1.374(3)
C7 H7 0.9500
C8 C9 1.407(3)
C8 H8 0.9500
C9 C10 1.362(3)
C9 H9 0.9500
C10 H10 0.9500
C11 C12 1.396(3)
C11 C16 1.440(3)
C12 C13 1.414(3)
C13 C14 1.363(3)
C13 H13 0.9500
C14 C15 1.411(3)
C14 H14 0.9500
C15 C20 1.415(3)
C15 C16 1.423(3)
C16 C17 1.419(3)
C17 C18 1.374(3)
C17 H17 0.9500
C18 C19 1.406(3)
C18 H18 0.9500
C19 C20 1.363(3)
C19 H19 0.9500
C20 H20 0.9500
C21 C22 1.508(3)
C22 C27 1.398(3)
C22 C23 1.402(3)
C23 C24 1.391(3)
C23 C28 1.508(3)
C24 C25 1.387(3)
C24 H24 0.9500
C25 C26 1.392(3)
C25 C29 1.514(3)
C26 C27 1.392(3)
C26 H26 0.9500
C27 C30 1.512(3)
C28 H28A 0.9800
C28 H28B 0.9800
C28 H28C 0.9800
C29 H29A 0.9800
C29 H29B 0.9800
C29 H29C 0.9800
C30 H30A 0.9800
C30 H30B 0.9800
C30 H30C 0.9800
C31 H31A 0.9800
C31 H31B 0.9800
C31 H31C 0.9800
C32 H32A 0.9800
C32 H32B 0.9800
C32 H32C 0.9800

loop_
_geom_hbond_atom_site_label_D
_geom_hbond_atom_site_label_H
_geom_hbond_atom_site_label_A
_geom_hbond_distance_DH
_geom_hbond_distance_HA
_geom_hbond_distance_DA
_geom_hbond_angle_DHA
N1 H1 N2 0.85(3) 2.07(3) 2.825(3) 148(2)

loop_
_geom_torsion_atom_site_label_1
_geom_torsion_atom_site_label_2
_geom_torsion_atom_site_label_3
_geom_torsion_atom_site_label_4
_geom_torsion
C6 C1 C2 N1 172.23(16)
C11 C1 C2 N1 -9.2(3)
C6 C1 C2 C3 -2.1(3)
C11 C1 C2 C3 176.45(18)
C21 N1 C2 C1 155.2(2)
C21 N1 C2 C3 -30.4(3)
C1 C2 C3 C4 -1.7(3)
N1 C2 C3 C4 -176.0(2)
C2 C3 C4 C5 3.1(3)
C3 C4 C5 C6 -0.6(3)
C3 C4 C5 C10 178.24(19)
C4 C5 C6 C7 175.59(18)
C10 C5 C6 C7 -3.3(3)
C4 C5 C6 C1 -3.3(3)
C10 C5 C6 C1 177.90(17)
C2 C1 C6 C5 4.6(3)
C11 C1 C6 C5 -174.05(17)
C2 C1 C6 C7 -174.24(18)
C11 C1 C6 C7 7.2(3)
C5 C6 C7 C8 2.3(3)
C1 C6 C7 C8 -178.85(17)
C6 C7 C8 C9 0.1(3)
C7 C8 C9 C10 -1.7(3)
C8 C9 C10 C5 0.8(3)
C4 C5 C10 C9 -177.1(2)
C6 C5 C10 C9 1.8(3)
C2 C1 C11 C12 63.6(3)
C6 C1 C11 C12 -117.8(2)
C2 C1 C11 C16 -114.7(2)
C6 C1 C11 C16 63.8(2)
C16 C11 C12 C13 -1.5(3)
C1 C11 C12 C13 -179.89(19)
C16 C11 C12 N2 175.68(17)
C1 C11 C12 N2 -2.7(3)
C31 N2 C12 C11 -157.81(19)
C32 N2 C12 C11 70.0(2)
C31 N2 C12 C13 19.4(3)
C32 N2 C12 C13 -112.8(2)
C11 C12 C13 C14 -0.5(3)
N2 C12 C13 C14 -177.7(2)
C12 C13 C14 C15 1.8(4)
C13 C14 C15 C20 178.8(2)
C13 C14 C15 C16 -1.1(3)
C14 C15 C16 C17 176.81(19)
C20 C15 C16 C17 -3.1(3)
C14 C15 C16 C11 -0.9(3)
C20 C15 C16 C11 179.12(18)
C12 C11 C16 C17 -175.39(18)
C1 C11 C16 C17 3.0(3)
C12 C11 C16 C15 2.2(3)
C1 C11 C16 C15 -179.36(17)
C15 C16 C17 C18 3.2(3)
C11 C16 C17 C18 -179.12(19)
C16 C17 C18 C19 -0.7(3)
C17 C18 C19 C20 -2.0(3)
C18 C19 C20 C15 2.0(3)
C14 C15 C20 C19 -179.4(2)
C16 C15 C20 C19 0.6(3)
C2 N1 C21 O1 -15.1(3)
C2 N1 C21 C22 164.66(18)
O1 C21 C22 C27 106.1(3)
N1 C21 C22 C27 -73.7(2)
O1 C21 C22 C23 -72.9(3)
N1 C21 C22 C23 107.4(2)
C27 C22 C23 C24 1.8(3)
C21 C22 C23 C24 -179.3(2)
C27 C22 C23 C28 -178.5(2)
C21 C22 C23 C28 0.5(3)
C22 C23 C24 C25 -0.7(4)
C28 C23 C24 C25 179.5(3)
C23 C24 C25 C26 -0.7(4)
C23 C24 C25 C29 178.8(2)
C24 C25 C26 C27 1.2(3)
C29 C25 C26 C27 -178.3(2)
C25 C26 C27 C22 -0.2(3)
C25 C26 C27 C30 -178.5(2)
C23 C22 C27 C26 -1.3(3)
C21 C22 C27 C26 179.75(18)
C23 C22 C27 C30 177.0(2)
C21 C22 C27 C30 -2.0(3)

loop_
_cod_related_entry_id
_cod_related_entry_database
_cod_related_entry_code
1 ChemSpider 30659727
